data_4036851
loop_
_publ_author_name
'Kise, Naoki'
'Hamada, Yusuke'
'Sakurai, Toshihiko'

_publ_section_title
;
 Electroreductive Intermolecular Coupling of Uracils with Aromatic
 Ketones: Synthesis of 6-Substituted and cis-5,6-Disubstituted
 5,6-Dihydro-1,3-dimethyluracils and Their Transformation to 6-Substituted
 1,3-Dimethyluracils, trans-5,6-Disubstituted
 5,6-Dihydro-1,3-dimethyluracils, and 4,5,5-Trisubstituted
 3-Methyloxazolizin-2-ones.
;
_journal_issue 12
_journal_name_full 'The Journal of organic chemistry'
_journal_page_first 5101
_journal_page_last 5119
_journal_paper_doi 10.1021/acs.joc.6b00670
_journal_volume 81
_journal_year 2016
_chemical_formula_moiety 'C15 H15 F N2 O2'
_chemical_formula_sum 'C15 H15 F N2 O2'
_chemical_formula_weight 274.29
_chemical_melting_point 445.5(5)
_chemical_name_systematic
; 
(5R*,6S*)-5-fluoro-6-(1H-inden-3-yl)-1,3-dimethyldihydropyrimidine-
2,4(1H,3H)-dione
;
_space_group_IT_number 14
_space_group_name_Hall '-P 2ybc'
_space_group_name_H-M_alt 'P 1 21/c 1'
_symmetry_cell_setting monoclinic
_symmetry_space_group_name_Hall '-P 2ybc'
_symmetry_space_group_name_H-M 'P 1 21/c 1'
_atom_sites_solution_hydrogens geom
_atom_sites_solution_primary direct
_atom_sites_solution_secondary difmap
_audit_creation_method SHELXL-97
_cell_angle_alpha 90.00
_cell_angle_beta 102.38(5)
_cell_angle_gamma 90.00
_cell_formula_units_Z 4
_cell_length_a 10.753(13)
_cell_length_b 6.215(7)
_cell_length_c 20.39(3)
_cell_measurement_reflns_used 4800
_cell_measurement_temperature 298(2)
_cell_measurement_theta_max 26.9
_cell_measurement_theta_min 3.1
_cell_volume 1331(3)
_computing_cell_refinement PROCESS-AUTO
_computing_data_collection PROCESS-AUTO
_computing_data_reduction PROCESS-AUTO
_computing_publication_material yadokari-XG
_computing_structure_refinement 'SHELXL-97 (Sheldrick, 1997)'
_computing_structure_solution 'SHELXS-97 (Sheldrick, 1990)'
_diffrn_ambient_temperature 298(2)
_diffrn_detector_area_resol_mean 10.00
_diffrn_measured_fraction_theta_full 0.982
_diffrn_measured_fraction_theta_max 0.982
_diffrn_measurement_device_type 'Rigaku RAXIS-RAPID'
_diffrn_measurement_method \w
_diffrn_radiation_monochromator graphite
_diffrn_radiation_source 'fine-focus sealed tube'
_diffrn_radiation_type MoK\a
_diffrn_radiation_wavelength 0.71075
_diffrn_reflns_av_R_equivalents 0.0350
_diffrn_reflns_av_sigmaI/netI 0.0370
_diffrn_reflns_limit_h_max 13
_diffrn_reflns_limit_h_min -13
_diffrn_reflns_limit_k_max 7
_diffrn_reflns_limit_k_min -8
_diffrn_reflns_limit_l_max 26
_diffrn_reflns_limit_l_min -26
_diffrn_reflns_number 12242
_diffrn_reflns_theta_full 27.47
_diffrn_reflns_theta_max 27.47
_diffrn_reflns_theta_min 3.11
_exptl_absorpt_coefficient_mu 0.101
_exptl_absorpt_correction_T_max 0.9849
_exptl_absorpt_correction_T_min 0.9510
_exptl_absorpt_correction_type multi-scan
_exptl_absorpt_process_details
;
    Higashi, T. (1995). Program for Absorption Correction.
    Rigaku Corporation, Tokyo, Japan.
;
_exptl_crystal_colour colorless
_exptl_crystal_density_diffrn 1.368
_exptl_crystal_density_method 'not measured'
_exptl_crystal_description block
_exptl_crystal_F_000 576
_exptl_crystal_size_max 0.50
_exptl_crystal_size_mid 0.25
_exptl_crystal_size_min 0.15
_refine_diff_density_max 0.200
_refine_diff_density_min -0.173
_refine_diff_density_rms 0.035
_refine_ls_extinction_method none
_refine_ls_goodness_of_fit_ref 1.003
_refine_ls_hydrogen_treatment refall
_refine_ls_matrix_type full
_refine_ls_number_parameters 183
_refine_ls_number_reflns 2981
_refine_ls_number_restraints 0
_refine_ls_restrained_S_all 1.003
_refine_ls_R_factor_all 0.0825
_refine_ls_R_factor_gt 0.0427
_refine_ls_shift/su_max 0.000
_refine_ls_shift/su_mean 0.000
_refine_ls_structure_factor_coef Fsqd
_refine_ls_weighting_details 'calc w=1/[\s^2^(Fo^2^)+(0.0562P)^2^+0.0000P] where P=(Fo^2^+2Fc^2^)/3'
_refine_ls_weighting_scheme calc
_refine_ls_wR_factor_gt 0.0963
_refine_ls_wR_factor_ref 0.1060
_reflns_number_gt 1891
_reflns_number_total 2981
_reflns_threshold_expression >2sigma(I)
_cod_data_source_file jo6b00670_si_005.cif
_cod_data_source_block cis-8i
_cod_depositor_comments
;
The following automatic conversions were performed:

data item '_chemical_melting_point' value '445-446' was changed to
'445.5(5)' -- the average value was taken and precision was
estimated.

Automatic conversion script
Id: cif_fix_values 6909 2019-04-08 15:41:33Z antanas 
;
_cod_original_sg_symbol_H-M 'P 21/c'
_cod_database_code 4036851

loop_
_symmetry_equiv_pos_as_xyz
'x, y, z'
'-x, y+1/2, -z+1/2'
'-x, -y, -z'
'x, -y-1/2, z-1/2'

loop_
_atom_site_label
_atom_site_type_symbol
_atom_site_fract_x
_atom_site_fract_y
_atom_site_fract_z
_atom_site_U_iso_or_equiv
_atom_site_adp_type
_atom_site_occupancy
_atom_site_symmetry_multiplicity
_atom_site_calc_flag
_atom_site_refinement_flags
N1 N 0.80635(13) -0.0238(2) 0.45772(6) 0.0491(3) Uani 1 1 d .
C1 C 0.7670(2) -0.1430(3) 0.51136(9) 0.0765(6) Uani 1 1 d .
H1 H 0.6893 -0.2187 0.4935 0.115 Uiso 1 1 calc R
H2 H 0.7535 -0.0446 0.5455 0.115 Uiso 1 1 calc R
H3 H 0.8321 -0.2442 0.5305 0.115 Uiso 1 1 calc R
C2 C 0.90189(14) -0.1040(2) 0.43164(8) 0.0497(4) Uani 1 1 d .
O1 O 0.96395(11) -0.26184(17) 0.45426(6) 0.0733(4) Uani 1 1 d .
N2 N 0.92659(12) -0.00086(19) 0.37429(7) 0.0503(3) Uani 1 1 d .
C3 C 1.00751(16) -0.1157(3) 0.33592(11) 0.0782(6) Uani 1 1 d .
H4 H 0.9917 -0.0611 0.2909 0.117 Uiso 1 1 calc R
H5 H 0.9881 -0.2666 0.3350 0.117 Uiso 1 1 calc R
H6 H 1.0954 -0.0944 0.3569 0.117 Uiso 1 1 calc R
C4 C 0.88376(14) 0.1995(2) 0.35426(8) 0.0500(4) Uani 1 1 d .
O2 O 0.90121(13) 0.2839(2) 0.30348(7) 0.0802(4) Uani 1 1 d .
C5 C 0.81840(14) 0.3125(2) 0.40278(8) 0.0469(4) Uani 1 1 d .
H7 H 0.8830 0.3693 0.4401 0.056 Uiso 1 1 calc R
F1 F 0.74811(9) 0.48114(13) 0.37005(5) 0.0656(3) Uani 1 1 d .
C6 C 0.73095(13) 0.1625(2) 0.43042(7) 0.0432(4) Uani 1 1 d .
H8 H 0.7060 0.2366 0.4680 0.052 Uiso 1 1 calc R
C7 C 0.61036(13) 0.1075(2) 0.38023(7) 0.0397(3) Uani 1 1 d .
C8 C 0.59121(14) -0.0573(2) 0.33702(8) 0.0471(4) Uani 1 1 d .
H9 H 0.6523 -0.1606 0.3339 0.057 Uiso 1 1 calc R
C9 C 0.45924(14) -0.0550(2) 0.29423(8) 0.0494(4) Uani 1 1 d .
H10 H 0.4135 -0.1858 0.2999 0.059 Uiso 1 1 calc R
H11 H 0.4607 -0.0376 0.2471 0.059 Uiso 1 1 calc R
C10 C 0.40102(13) 0.1375(2) 0.32069(7) 0.0445(4) Uani 1 1 d .
C11 C 0.27972(14) 0.2214(3) 0.30188(9) 0.0557(4) Uani 1 1 d .
H12 H 0.2190 0.1555 0.2686 0.067 Uiso 1 1 calc R
C12 C 0.25058(16) 0.4048(3) 0.33348(10) 0.0668(5) Uani 1 1 d .
H13 H 0.1693 0.4635 0.3212 0.080 Uiso 1 1 calc R
C13 C 0.34003(18) 0.5027(3) 0.38306(10) 0.0643(5) Uani 1 1 d .
H14 H 0.3182 0.6261 0.4038 0.077 Uiso 1 1 calc R
C14 C 0.46248(16) 0.4195(3) 0.40249(8) 0.0530(4) Uani 1 1 d .
H15 H 0.5228 0.4865 0.4357 0.064 Uiso 1 1 calc R
C15 C 0.49257(13) 0.2340(2) 0.37115(7) 0.0402(3) Uani 1 1 d .

loop_
_atom_site_aniso_label
_atom_site_aniso_U_11
_atom_site_aniso_U_22
_atom_site_aniso_U_33
_atom_site_aniso_U_23
_atom_site_aniso_U_13
_atom_site_aniso_U_12
N1 0.0543(7) 0.0458(7) 0.0413(7) 0.0121(6) -0.0029(6) -0.0075(6)
C1 0.0938(14) 0.0799(13) 0.0505(11) 0.0201(9) 0.0036(10) -0.0235(11)
C2 0.0446(8) 0.0352(8) 0.0571(10) 0.0013(7) -0.0165(8) -0.0078(7)
O1 0.0692(7) 0.0404(6) 0.0901(9) 0.0087(6) -0.0279(7) 0.0031(6)
N2 0.0435(7) 0.0453(7) 0.0589(8) -0.0002(6) 0.0039(6) 0.0006(6)
C3 0.0559(10) 0.0819(13) 0.0966(15) -0.0220(12) 0.0164(11) 0.0056(10)
C4 0.0434(8) 0.0495(9) 0.0535(10) 0.0088(8) 0.0025(7) -0.0104(7)
O2 0.0836(9) 0.0866(9) 0.0743(9) 0.0265(7) 0.0260(7) -0.0048(7)
C5 0.0467(8) 0.0322(7) 0.0546(9) 0.0063(7) -0.0054(7) -0.0025(7)
F1 0.0580(6) 0.0376(5) 0.0904(7) 0.0154(5) -0.0081(5) 0.0035(4)
C6 0.0474(8) 0.0419(8) 0.0380(8) -0.0032(6) 0.0040(7) -0.0007(7)
C7 0.0428(7) 0.0396(7) 0.0365(7) 0.0010(6) 0.0077(6) -0.0024(6)
C8 0.0479(8) 0.0418(8) 0.0489(9) -0.0029(7) 0.0041(7) 0.0032(7)
C9 0.0503(8) 0.0458(8) 0.0479(9) -0.0051(7) 0.0011(7) -0.0060(7)
C10 0.0432(8) 0.0493(8) 0.0422(8) 0.0062(7) 0.0122(7) -0.0037(7)
C11 0.0431(8) 0.0678(10) 0.0550(10) 0.0049(8) 0.0074(7) -0.0014(8)
C12 0.0496(9) 0.0816(12) 0.0713(12) 0.0102(10) 0.0179(9) 0.0151(9)
C13 0.0713(11) 0.0608(10) 0.0694(12) -0.0028(9) 0.0343(10) 0.0158(9)
C14 0.0588(10) 0.0536(9) 0.0493(9) -0.0063(8) 0.0177(8) -0.0012(8)
C15 0.0430(7) 0.0434(7) 0.0369(8) 0.0021(6) 0.0146(6) -0.0027(7)

loop_
_atom_type_symbol
_atom_type_description
_atom_type_scat_dispersion_real
_atom_type_scat_dispersion_imag
_atom_type_scat_source
C C 0.0033 0.0016 'International Tables Vol C Tables 4.2.6.8 and 6.1.1.4'
H H 0.0000 0.0000 'International Tables Vol C Tables 4.2.6.8 and 6.1.1.4'
N N 0.0061 0.0033 'International Tables Vol C Tables 4.2.6.8 and 6.1.1.4'
O O 0.0106 0.0060 'International Tables Vol C Tables 4.2.6.8 and 6.1.1.4'
F F 0.0171 0.0103 'International Tables Vol C Tables 4.2.6.8 and 6.1.1.4'

loop_
_geom_angle_atom_site_label_1
_geom_angle_atom_site_label_2
_geom_angle_atom_site_label_3
_geom_angle
C2 N1 C6 123.52(14)
C2 N1 C1 118.46(16)
C6 N1 C1 117.66(16)
N1 C1 H1 109.5
N1 C1 H2 109.5
H1 C1 H2 109.5
N1 C1 H3 109.5
H1 C1 H3 109.5
H2 C1 H3 109.5
O1 C2 N1 123.29(18)
O1 C2 N2 119.66(17)
N1 C2 N2 117.03(14)
C4 N2 C2 123.67(14)
C4 N2 C3 118.99(17)
C2 N2 C3 117.30(16)
N2 C3 H4 109.5
N2 C3 H5 109.5
H4 C3 H5 109.5
N2 C3 H6 109.5
H4 C3 H6 109.5
H5 C3 H6 109.5
O2 C4 N2 123.30(17)
O2 C4 C5 122.70(16)
N2 C4 C5 113.93(15)
F1 C5 C4 108.74(15)
F1 C5 C6 109.16(14)
C4 C5 C6 111.85(14)
F1 C5 H7 109.0
C4 C5 H7 109.0
C6 C5 H7 109.0
N1 C6 C7 114.00(13)
N1 C6 C5 107.01(14)
C7 C6 C5 113.48(14)
N1 C6 H8 107.3
C7 C6 H8 107.3
C5 C6 H8 107.3
C8 C7 C15 108.67(13)
C8 C7 C6 127.49(13)
C15 C7 C6 123.84(13)
C7 C8 C9 111.64(14)
C7 C8 H9 124.2
C9 C8 H9 124.2
C8 C9 C10 102.36(13)
C8 C9 H10 111.3
C10 C9 H10 111.3
C8 C9 H11 111.3
C10 C9 H11 111.3
H10 C9 H11 109.2
C11 C10 C15 121.12(16)
C11 C10 C9 129.97(15)
C15 C10 C9 108.90(14)
C12 C11 C10 118.59(17)
C12 C11 H12 120.7
C10 C11 H12 120.7
C11 C12 C13 121.00(17)
C11 C12 H13 119.5
C13 C12 H13 119.5
C12 C13 C14 120.94(17)
C12 C13 H14 119.5
C14 C13 H14 119.5
C15 C14 C13 118.48(16)
C15 C14 H15 120.8
C13 C14 H15 120.8
C14 C15 C10 119.86(15)
C14 C15 C7 131.75(14)
C10 C15 C7 108.39(14)

loop_
_geom_bond_atom_site_label_1
_geom_bond_atom_site_label_2
_geom_bond_distance
N1 C2 1.350(2)
N1 C6 1.454(2)
N1 C1 1.457(3)
C1 H1 0.9600
C1 H2 0.9600
C1 H3 0.9600
C2 O1 1.220(2)
C2 N2 1.408(3)
N2 C4 1.360(2)
N2 C3 1.474(2)
C3 H4 0.9600
C3 H5 0.9600
C3 H6 0.9600
C4 O2 1.211(2)
C4 C5 1.505(3)
C5 F1 1.3783(19)
C5 C6 1.516(2)
C5 H7 0.9800
C6 C7 1.509(2)
C6 H8 0.9800
C7 C8 1.338(2)
C7 C15 1.468(2)
C8 C9 1.498(3)
C8 H9 0.9300
C9 C10 1.503(2)
C9 H10 0.9700
C9 H11 0.9700
C10 C11 1.381(3)
C10 C15 1.398(2)
C11 C12 1.378(3)
C11 H12 0.9300
C12 C13 1.378(3)
C12 H13 0.9300
C13 C14 1.391(3)
C13 H14 0.9300
C14 C15 1.390(2)
C14 H15 0.9300

loop_
_geom_torsion_atom_site_label_1
_geom_torsion_atom_site_label_2
_geom_torsion_atom_site_label_3
_geom_torsion_atom_site_label_4
_geom_torsion
C6 N1 C2 O1 -179.16(13)
C1 N1 C2 O1 -6.2(2)
C6 N1 C2 N2 -1.05(19)
C1 N1 C2 N2 171.94(13)
O1 C2 N2 C4 -164.88(13)
N1 C2 N2 C4 16.94(19)
O1 C2 N2 C3 12.78(19)
N1 C2 N2 C3 -165.40(13)
C2 N2 C4 O2 -177.06(14)
C3 N2 C4 O2 5.3(2)
C2 N2 C4 C5 6.00(19)
C3 N2 C4 C5 -171.62(12)
O2 C4 C5 F1 20.21(19)
N2 C4 C5 F1 -162.83(11)
O2 C4 C5 C6 140.84(15)
N2 C4 C5 C6 -42.20(17)
C2 N1 C6 C7 93.05(18)
C1 N1 C6 C7 -79.99(19)
C2 N1 C6 C5 -33.28(18)
C1 N1 C6 C5 153.69(13)
F1 C5 C6 N1 173.77(11)
C4 C5 C6 N1 53.39(16)
F1 C5 C6 C7 47.15(17)
C4 C5 C6 C7 -73.24(16)
N1 C6 C7 C8 -32.6(2)
C5 C6 C7 C8 90.3(2)
N1 C6 C7 C15 147.94(14)
C5 C6 C7 C15 -89.20(18)
C15 C7 C8 C9 0.80(17)
C6 C7 C8 C9 -178.73(14)
C7 C8 C9 C10 -1.49(17)
C8 C9 C10 C11 -179.05(15)
C8 C9 C10 C15 1.63(16)
C15 C10 C11 C12 0.7(2)
C9 C10 C11 C12 -178.57(15)
C10 C11 C12 C13 -0.3(3)
C11 C12 C13 C14 0.2(3)
C12 C13 C14 C15 -0.5(3)
C13 C14 C15 C10 0.9(2)
C13 C14 C15 C7 -179.55(15)
C11 C10 C15 C14 -1.0(2)
C9 C10 C15 C14 178.38(13)
C11 C10 C15 C7 179.35(13)
C9 C10 C15 C7 -1.25(16)
C8 C7 C15 C14 -179.28(15)
C6 C7 C15 C14 0.3(2)
C8 C7 C15 C10 0.30(17)
C6 C7 C15 C10 179.85(13)
